data_7230493
loop_
_publ_author_name
'Minami, Takaya'
'Sato, Hiroyasu'
'Matsumoto, Shinya'

_publ_section_title
;
 Macroscopic crystalline deformation in an organic dye during reversible
 phase transition caused by alkyl disorder
;
_journal_issue 19
_journal_name_full CrystEngComm
_journal_page_first 2644
_journal_paper_doi 10.1039/C8CE00465J
_journal_volume 20
_journal_year 2018
_chemical_formula_moiety 'C26 H30 N6'
_chemical_formula_sum 'C26 H30 N6'
_chemical_formula_weight 426.56
_chemical_melting_point 551
_chemical_name_common DE2
_chemical_name_systematic 'N, N'-bis [(4-diethylaminophenyl) methylidene] diaminomaleonitrile'
_space_group_crystal_system triclinic
_space_group_IT_number 2
_space_group_name_Hall '-P 1'
_space_group_name_H-M_alt 'P -1'
_symmetry_space_group_name_Hall '-P 1'
_symmetry_space_group_name_H-M 'P -1'
_atom_sites_solution_hydrogens geom
_atom_sites_solution_primary direct
_atom_sites_solution_secondary difmap
_audit_update_record
;
2017-12-13 deposited with the CCDC.
2018-04-16 downloaded from the CCDC.
;
_cell_angle_alpha 80.141(6)
_cell_angle_beta 76.139(6)
_cell_angle_gamma 89.451(6)
_cell_formula_units_Z 3
_cell_length_a 9.2864(7)
_cell_length_b 11.4128(7)
_cell_length_c 18.2356(12)
_cell_measurement_reflns_used 1666
_cell_measurement_temperature 393
_cell_measurement_theta_max 28.25
_cell_measurement_theta_min 1.98
_cell_volume 1847.7(2)
_computing_cell_refinement 'CrysAlisPro 1.171.38.43 (Rigaku OD, 2015)'
_computing_data_collection 'CrysAlisPro 1.171.38.43 (Rigaku OD, 2015)'
_computing_data_reduction 'CrysAlisPro 1.171.38.43 (Rigaku OD, 2015)'
_computing_molecular_graphics 'CrystalStructure 4.2'
_computing_publication_material 'CrystalStructure 4.2 (Rigaku, 2017)'
_computing_structure_refinement 'SHELXL Version 2014/7 (Sheldrick, 2008)'
_computing_structure_solution 'SHELXT Version 2014/5 (Sheldrick, 2014)'
_diffrn_ambient_temperature 393
_diffrn_detector_area_resol_mean 14.629
_diffrn_measured_fraction_theta_full 0.984
_diffrn_measured_fraction_theta_max 0.984
_diffrn_measurement_device_type 'Rigaku Mercury70'
_diffrn_measurement_method \w
_diffrn_radiation_type 'Mo K\a'
_diffrn_radiation_wavelength 0.71075
_diffrn_reflns_av_R_equivalents 0.0448
_diffrn_reflns_Laue_measured_fraction_full 0.984
_diffrn_reflns_Laue_measured_fraction_max 0.984
_diffrn_reflns_limit_h_max 10
_diffrn_reflns_limit_h_min -10
_diffrn_reflns_limit_k_max 13
_diffrn_reflns_limit_k_min -13
_diffrn_reflns_limit_l_max 21
_diffrn_reflns_limit_l_min -14
_diffrn_reflns_number 11805
_diffrn_reflns_point_group_measured_fraction_full 0.984
_diffrn_reflns_point_group_measured_fraction_max 0.984
_diffrn_reflns_theta_full 24.790
_diffrn_reflns_theta_max 24.790
_diffrn_reflns_theta_min 2.260
_diffrn_standards_number 0
_exptl_absorpt_coefficient_mu 0.071
_exptl_absorpt_correction_T_max 0.993
_exptl_absorpt_correction_T_min 0.900
_exptl_absorpt_correction_type multi-scan
_exptl_absorpt_process_details
;
CrysAlisPro 1.171.38.43 (Rigaku Oxford Diffraction, 2015)
Empirical absorption correction using spherical harmonics,
 implemented in SCALE3 ABSPACK scaling algorithm.
;
_exptl_crystal_colour violet
_exptl_crystal_density_diffrn 1.150
_exptl_crystal_density_method 'not measured'
_exptl_crystal_description block
_exptl_crystal_F_000 684.00
_exptl_crystal_recrystallization_method 'Re-crystallisation from solvent: Chloroform and diethyl ether'
_exptl_crystal_size_max 0.481
_exptl_crystal_size_mid 0.154
_exptl_crystal_size_min 0.104
_refine_diff_density_max 0.26
_refine_diff_density_min -0.19
_refine_ls_extinction_method none
_refine_ls_goodness_of_fit_ref 0.956
_refine_ls_hydrogen_treatment constr
_refine_ls_number_parameters 433
_refine_ls_number_reflns 6260
_refine_ls_number_restraints 10
_refine_ls_R_factor_all 0.2562
_refine_ls_R_factor_gt 0.0857
_refine_ls_shift/su_max 0.000
_refine_ls_structure_factor_coef Fsqd
_refine_ls_weighting_details 'w = 1/[\s^2^(Fo^2^)+(0.1165P)^2^] where P=(Fo^2^+2Fc^2^)/3'
_refine_ls_weighting_scheme calc
_refine_ls_wR_factor_gt 0.1952
_refine_ls_wR_factor_ref 0.2965
_reflns_Friedel_coverage 0.000
_reflns_number_gt 1912
_reflns_number_total 6260
_reflns_threshold_expression F^2^>2.0\s(F^2^)
_cod_data_source_file c8ce00465j9.cif
_cod_data_source_block DE2_393K
_cod_depositor_comments 'Adding full bibliography for 7230490--7230496.cif.'
_cod_database_code 7230493

loop_
_space_group_symop_id
_space_group_symop_operation_xyz
1 +X,+Y,+Z
2 -X,-Y,-Z

loop_
_atom_site_label
_atom_site_type_symbol
_atom_site_fract_x
_atom_site_fract_y
_atom_site_fract_z
_atom_site_U_iso_or_equiv
_atom_site_adp_type
_atom_site_occupancy
_atom_site_site_symmetry_order
_atom_site_calc_flag
_atom_site_refinement_flags_posn
_atom_site_refinement_flags_adp
N1 N 1.2277(6) 0.5105(6) 0.0900(3) 0.134(2) Uani 1 1 d . .
N2 N 0.8545(4) 0.5123(4) 0.0852(2) 0.0936(14) Uani 1 1 d . .
N3 N 0.2849(5) 0.5746(5) 0.3543(3) 0.136(2) Uani 1 1 d . U
N4 N 0.9051(6) 0.7780(5) 0.4580(3) 0.1220(19) Uani 1 1 d . .
N5 N 0.5497(4) 0.8486(3) 0.4411(2) 0.0841(13) Uani 1 1 d . .
N6 N -0.0351(5) 0.8443(5) 0.7140(2) 0.1095(16) Uani 1 1 d . U
N7 N 0.4961(6) 0.9152(6) 0.2541(3) 0.151(3) Uani 1 1 d . .
N8 N 0.8525(4) 0.8506(3) 0.2721(2) 0.0877(13) Uani 1 1 d . .
N9 N 1.4164(6) 0.8135(6) -0.0058(3) 0.161(2) Uani 1 1 d . U
C1 C 1.1290(7) 0.5092(6) 0.0642(3) 0.0962(19) Uani 1 1 d . .
C2 C 0.9951(6) 0.5078(5) 0.0378(3) 0.0898(16) Uani 1 1 d . .
C3 C 0.8421(5) 0.5352(4) 0.1536(3) 0.0899(16) Uani 1 1 d . .
H3 H 0.9275 0.5486 0.1695 0.108 Uiso 1 1 calc R U
C4 C 0.7000(6) 0.5404(5) 0.2052(3) 0.0810(15) Uani 1 1 d . .
C5 C 0.6880(5) 0.5724(5) 0.2773(3) 0.0965(17) Uani 1 1 d . .
H5 H 0.7740 0.5888 0.2919 0.116 Uiso 1 1 calc R U
C6 C 0.5536(6) 0.5801(5) 0.3266(3) 0.0955(17) Uani 1 1 d . .
H6 H 0.5504 0.5997 0.3744 0.115 Uiso 1 1 calc R U
C7 C 0.4225(6) 0.5595(5) 0.3074(3) 0.0914(16) Uani 1 1 d . .
C8 C 0.4323(6) 0.5239(5) 0.2355(3) 0.107(2) Uani 1 1 d . .
H8 H 0.3467 0.5053 0.2213 0.128 Uiso 1 1 calc R U
C9 C 0.5679(6) 0.5174(5) 0.1875(3) 0.0908(17) Uani 1 1 d . .
H9 H 0.5718 0.4961 0.1401 0.109 Uiso 1 1 calc R U
C10 C 0.2720(7) 0.6246(6) 0.4244(4) 0.138(3) Uani 1 1 d . .
H10A H 0.3530 0.6822 0.4159 0.165 Uiso 1 1 calc R U
H10B H 0.1801 0.6667 0.4342 0.165 Uiso 1 1 calc R U
C11 C 0.2743(9) 0.5379(8) 0.4914(4) 0.179(4) Uani 1 1 d . .
H11A H 0.2654 0.5772 0.5347 0.215 Uiso 1 1 calc R U
H11B H 0.1929 0.4816 0.5012 0.215 Uiso 1 1 calc R U
H11C H 0.3661 0.4971 0.4829 0.215 Uiso 1 1 calc R U
C12 C 0.1332(7) 0.5634(8) 0.3288(4) 0.153(3) Uani 1 1 d D U
H12A H 0.0559 0.6093 0.3557 0.184 Uiso 1 1 calc R U
H12B H 0.1466 0.5880 0.2739 0.184 Uiso 1 1 calc R U
C13 C 0.1031(10) 0.4433(8) 0.3510(5) 0.222(5) Uani 1 1 d D .
H13A H 0.0123 0.4233 0.3388 0.266 Uiso 1 1 calc R U
H13B H 0.1828 0.4007 0.3243 0.266 Uiso 1 1 calc R U
H13C H 0.0931 0.4218 0.4052 0.266 Uiso 1 1 calc R U
C14 C 0.8146(7) 0.8061(5) 0.4278(3) 0.0906(18) Uani 1 1 d . .
C15 C 0.6898(5) 0.8398(4) 0.3954(3) 0.0774(14) Uani 1 1 d . .
C16 C 0.5238(5) 0.8143(4) 0.5143(3) 0.0858(16) Uani 1 1 d . .
H16 H 0.6009 0.7830 0.5352 0.103 Uiso 1 1 calc R U
C17 C 0.3815(5) 0.8223(5) 0.5649(3) 0.0782(14) Uani 1 1 d . .
C18 C 0.3539(5) 0.7727(5) 0.6425(3) 0.0974(17) Uani 1 1 d . .
H18 H 0.4296 0.7353 0.6620 0.117 Uiso 1 1 calc R U
C19 C 0.2166(6) 0.7783(5) 0.6904(3) 0.0985(17) Uani 1 1 d . .
H19 H 0.2007 0.7414 0.7414 0.118 Uiso 1 1 calc R U
C20 C 0.0999(6) 0.8370(5) 0.6659(3) 0.0878(16) Uani 1 1 d . .
C21 C 0.1284(5) 0.8882(4) 0.5872(3) 0.0895(16) Uani 1 1 d . .
H21 H 0.0540 0.9280 0.5678 0.107 Uiso 1 1 calc R U
C22 C 0.2655(5) 0.8792(4) 0.5395(3) 0.0854(16) Uani 1 1 d . .
H22 H 0.2811 0.9128 0.4879 0.102 Uiso 1 1 calc R U
C23 C -0.0757(6) 0.7710(6) 0.7915(3) 0.123(2) Uani 1 1 d . U
H23A H -0.1818 0.7537 0.8053 0.147 Uiso 1 1 calc R U
H23B H -0.0262 0.6959 0.7901 0.147 Uiso 1 1 calc R U
C24 C -0.0384(8) 0.8252(7) 0.8494(4) 0.163(3) Uani 1 1 d . .
H24A H -0.0678 0.7728 0.8979 0.196 Uiso 1 1 calc R U
H24B H 0.0669 0.8408 0.8370 0.196 Uiso 1 1 calc R U
H24C H -0.0889 0.8987 0.8523 0.196 Uiso 1 1 calc R U
C25 C -0.1462(6) 0.9302(6) 0.6926(3) 0.121(2) Uani 1 1 d . U
H25A H -0.2019 0.9588 0.7379 0.146 Uiso 1 1 calc R U
H25B H -0.0954 0.9980 0.6563 0.146 Uiso 1 1 calc R U
C26 C -0.2488(7) 0.8728(6) 0.6580(4) 0.144(3) Uani 1 1 d . U
H26A H -0.3196 0.9291 0.6445 0.172 Uiso 1 1 calc R U
H26B H -0.1936 0.8455 0.6128 0.172 Uiso 1 1 calc R U
H26C H -0.3000 0.8063 0.6942 0.172 Uiso 1 1 calc R U
C27 C 0.5882(8) 0.8907(6) 0.2848(4) 0.111(2) Uani 1 1 d . .
C28 C 0.7125(6) 0.8607(5) 0.3172(3) 0.0853(16) Uani 1 1 d . .
C29 C 0.8724(6) 0.8617(4) 0.1990(3) 0.0951(17) Uani 1 1 d . .
H29 H 0.7904 0.8787 0.1785 0.114 Uiso 1 1 calc R U
C30 C 1.0115(6) 0.8499(5) 0.1471(3) 0.0871(16) Uani 1 1 d . .
C31 C 1.0239(6) 0.8612(6) 0.0689(3) 0.122(2) Uani 1 1 d . .
H31 H 0.9393 0.8758 0.0503 0.146 Uiso 1 1 calc R U
C32 C 1.1554(6) 0.8518(6) 0.0187(3) 0.132(3) Uani 1 1 d . .
H32 H 1.1591 0.8623 -0.0334 0.158 Uiso 1 1 calc R U
C33 C 1.2826(6) 0.8273(6) 0.0425(3) 0.111(2) Uani 1 1 d . .
C34 C 1.2737(6) 0.8144(5) 0.1222(3) 0.1053(19) Uani 1 1 d . .
H34 H 1.3579 0.7969 0.1407 0.126 Uiso 1 1 calc R U
C35 C 1.1403(6) 0.8278(4) 0.1722(3) 0.0909(16) Uani 1 1 d . .
H35 H 1.1364 0.8218 0.2242 0.109 Uiso 1 1 calc R U
C36 C 1.4404(8) 0.8658(7) -0.0943(4) 0.162(3) Uani 1 1 d D U
H36A H 1.3702 0.9271 -0.1028 0.195 Uiso 1 1 calc R U
H36B H 1.5404 0.8986 -0.1162 0.195 Uiso 1 1 calc R U
C37 C 1.4152(9) 0.7663(9) -0.1252(5) 0.240(5) Uani 1 1 d D U
H37A H 1.4272 0.7888 -0.1795 0.288 Uiso 1 1 calc R U
H37B H 1.4850 0.7067 -0.1152 0.288 Uiso 1 1 calc R U
H37C H 1.3161 0.7350 -0.1020 0.288 Uiso 1 1 calc R U
C38 C 1.5421(10) 0.7387(8) 0.0228(5) 0.177(3) Uani 1 1 d D U
H38A H 1.5039 0.6854 0.0710 0.213 Uiso 1 1 calc R U
H38B H 1.5965 0.6941 -0.0152 0.213 Uiso 1 1 calc R U
C39 C 1.6256(10) 0.8322(11) 0.0310(6) 0.271(7) Uani 1 1 d D U
H39A H 1.7104 0.8024 0.0488 0.325 Uiso 1 1 calc R U
H39B H 1.6579 0.8842 -0.0175 0.325 Uiso 1 1 calc R U
H39C H 1.5665 0.8755 0.0676 0.325 Uiso 1 1 calc R U

loop_
_atom_site_aniso_label
_atom_site_aniso_U_11
_atom_site_aniso_U_22
_atom_site_aniso_U_33
_atom_site_aniso_U_23
_atom_site_aniso_U_13
_atom_site_aniso_U_12
N1 0.106(4) 0.189(6) 0.113(4) -0.039(4) -0.030(3) 0.006(4)
N2 0.082(3) 0.119(4) 0.074(3) -0.025(3) -0.003(2) 0.003(3)
N3 0.101(3) 0.199(5) 0.107(4) -0.079(4) 0.015(3) -0.012(4)
N4 0.095(4) 0.159(5) 0.105(4) -0.017(3) -0.015(3) 0.024(4)
N5 0.078(3) 0.096(3) 0.072(3) -0.020(2) -0.002(2) 0.001(2)
N6 0.074(3) 0.163(5) 0.081(3) -0.012(3) -0.004(3) 0.019(3)
N7 0.113(5) 0.224(7) 0.108(5) -0.020(4) -0.019(4) 0.064(5)
N8 0.077(3) 0.102(3) 0.075(3) -0.021(2) 0.002(2) 0.004(2)
N9 0.105(4) 0.291(8) 0.085(3) -0.052(4) -0.008(3) 0.038(4)
C1 0.087(5) 0.116(5) 0.080(4) -0.024(3) -0.005(4) -0.003(4)
C2 0.084(4) 0.100(4) 0.078(3) -0.012(3) -0.006(4) 0.002(3)
C3 0.086(4) 0.103(4) 0.080(3) -0.020(3) -0.016(3) 0.010(3)
C4 0.068(3) 0.107(4) 0.067(3) -0.020(3) -0.011(3) 0.008(3)
C5 0.082(4) 0.130(5) 0.079(3) -0.036(3) -0.010(3) -0.008(3)
C6 0.084(4) 0.131(5) 0.077(3) -0.043(3) -0.012(3) -0.008(3)
C7 0.082(4) 0.121(5) 0.076(4) -0.034(3) -0.016(3) -0.002(3)
C8 0.085(4) 0.160(6) 0.083(4) -0.051(4) -0.015(3) 0.002(4)
C9 0.088(4) 0.116(4) 0.072(3) -0.036(3) -0.013(3) 0.006(3)
C10 0.099(4) 0.182(7) 0.128(6) -0.076(5) 0.013(4) -0.003(5)
C11 0.176(7) 0.241(10) 0.105(6) -0.030(6) -0.003(5) -0.038(7)
C12 0.108(4) 0.205(8) 0.148(6) -0.062(6) -0.010(4) 0.010(6)
C13 0.287(12) 0.159(8) 0.175(8) -0.052(7) 0.051(8) -0.061(8)
C14 0.073(4) 0.108(5) 0.084(4) -0.019(3) -0.004(3) 0.009(4)
C15 0.075(4) 0.084(4) 0.070(3) -0.019(3) -0.007(3) 0.006(3)
C16 0.072(3) 0.105(4) 0.080(4) -0.027(3) -0.011(3) 0.007(3)
C17 0.058(3) 0.106(4) 0.075(4) -0.024(3) -0.017(3) 0.008(3)
C18 0.072(4) 0.149(5) 0.067(3) -0.011(3) -0.014(3) 0.017(3)
C19 0.081(4) 0.146(5) 0.063(3) -0.009(3) -0.012(3) 0.009(4)
C20 0.074(4) 0.109(4) 0.072(4) -0.015(3) -0.001(3) 0.006(3)
C21 0.072(3) 0.110(4) 0.078(4) -0.006(3) -0.009(3) 0.015(3)
C22 0.086(4) 0.102(4) 0.057(3) -0.006(3) 0.000(3) 0.006(3)
C23 0.107(5) 0.163(6) 0.087(4) -0.026(3) 0.001(4) 0.004(4)
C24 0.169(7) 0.190(7) 0.121(6) -0.043(5) -0.008(5) 0.012(6)
C25 0.093(4) 0.147(6) 0.115(5) -0.040(4) 0.004(4) 0.014(4)
C26 0.124(5) 0.164(7) 0.148(6) -0.049(5) -0.028(4) 0.024(5)
C27 0.095(5) 0.132(5) 0.084(4) 0.003(4) 0.003(4) 0.038(4)
C28 0.073(4) 0.099(4) 0.078(4) -0.022(3) -0.001(3) 0.008(3)
C29 0.089(4) 0.109(4) 0.081(4) -0.014(3) -0.009(3) 0.012(3)
C30 0.078(4) 0.107(4) 0.071(3) -0.018(3) -0.005(3) 0.010(3)
C31 0.079(4) 0.211(7) 0.072(4) -0.024(4) -0.011(3) 0.017(4)
C32 0.084(4) 0.250(8) 0.065(3) -0.038(4) -0.020(3) 0.030(5)
C33 0.078(4) 0.183(6) 0.071(4) -0.032(4) -0.008(3) 0.030(4)
C34 0.079(4) 0.153(5) 0.082(4) -0.023(3) -0.016(3) 0.026(4)
C35 0.100(4) 0.114(4) 0.059(3) -0.020(3) -0.017(3) 0.021(3)
C36 0.145(6) 0.200(8) 0.122(4) -0.017(5) -0.003(5) 0.008(6)
C37 0.172(8) 0.330(13) 0.270(11) -0.176(10) -0.068(8) 0.078(8)
C38 0.169(8) 0.238(10) 0.126(6) -0.033(6) -0.038(5) 0.050(6)
C39 0.185(10) 0.407(18) 0.208(10) -0.120(12) 0.026(8) -0.056(9)

loop_
_atom_type_symbol
_atom_type_description
_atom_type_scat_dispersion_real
_atom_type_scat_dispersion_imag
_atom_type_scat_source
C C 0.0033 0.0016
;
International Tables for Crystallography
(Vol. C, Tables 4.2.6.8 and 6.1.1.4)
;
H H 0.0000 0.0000
;
International Tables for Crystallography
(Vol. C, Table 6.1.1.4)
;
N N 0.0061 0.0033
;
International Tables for Crystallography
(Vol. C, Tables 4.2.6.8 and 6.1.1.4)
;

loop_
_geom_angle_atom_site_label_1
_geom_angle_atom_site_label_2
_geom_angle_atom_site_label_3
_geom_angle
_geom_angle_site_symmetry_1
_geom_angle_site_symmetry_3
C3 N2 C2 119.1(5) . .
C7 N3 C10 120.9(5) . .
C7 N3 C12 122.9(5) . .
C10 N3 C12 115.2(4) . .
C16 N5 C15 120.2(5) . .
C20 N6 C23 121.3(5) . .
C20 N6 C25 121.6(5) . .
C23 N6 C25 117.0(4) . .
C29 N8 C28 119.8(5) . .
C33 N9 C38 121.9(6) . .
C33 N9 C36 118.7(6) . .
C38 N9 C36 119.3(5) . .
N1 C1 C2 175.1(6) . .
N2 C2 C2 117.8(7) . 2_765
N2 C2 C1 123.1(4) . .
C2 C2 C1 118.9(6) 2_765 .
N2 C3 C4 121.6(5) . .
N2 C3 H3 119.2 . .
C4 C3 H3 119.2 . .
C9 C4 C5 115.9(4) . .
C9 C4 C3 123.1(5) . .
C5 C4 C3 120.9(5) . .
C6 C5 C4 121.8(5) . .
C6 C5 H5 119.1 . .
C4 C5 H5 119.1 . .
C5 C6 C7 121.7(5) . .
C5 C6 H6 119.2 . .
C7 C6 H6 119.2 . .
C6 C7 N3 122.6(5) . .
C6 C7 C8 117.4(4) . .
N3 C7 C8 119.9(5) . .
C9 C8 C7 119.5(5) . .
C9 C8 H8 120.2 . .
C7 C8 H8 120.2 . .
C8 C9 C4 123.7(4) . .
C8 C9 H9 118.2 . .
C4 C9 H9 118.2 . .
C11 C10 N3 114.4(6) . .
C11 C10 H10A 108.7 . .
N3 C10 H10A 108.7 . .
C11 C10 H10B 108.7 . .
N3 C10 H10B 108.7 . .
H10A C10 H10B 107.6 . .
C10 C11 H11A 109.5 . .
C10 C11 H11B 109.5 . .
H11A C11 H11B 109.5 . .
C10 C11 H11C 109.5 . .
H11A C11 H11C 109.5 . .
H11B C11 H11C 109.5 . .
C13 C12 N3 100.3(8) . .
C13 C12 H12A 111.7 . .
N3 C12 H12A 111.7 . .
C13 C12 H12B 111.7 . .
N3 C12 H12B 111.7 . .
H12A C12 H12B 109.5 . .
C12 C13 H13A 109.5 . .
C12 C13 H13B 109.5 . .
H13A C13 H13B 109.5 . .
C12 C13 H13C 109.5 . .
H13A C13 H13C 109.5 . .
H13B C13 H13C 109.5 . .
N4 C14 C15 175.1(6) . .
C28 C15 N5 120.0(5) . .
C28 C15 C14 118.3(4) . .
N5 C15 C14 121.7(5) . .
N5 C16 C17 122.9(5) . .
N5 C16 H16 118.6 . .
C17 C16 H16 118.6 . .
C22 C17 C18 117.0(4) . .
C22 C17 C16 122.0(5) . .
C18 C17 C16 121.0(5) . .
C19 C18 C17 120.8(5) . .
C19 C18 H18 119.6 . .
C17 C18 H18 119.6 . .
C18 C19 C20 122.7(5) . .
C18 C19 H19 118.7 . .
C20 C19 H19 118.7 . .
N6 C20 C19 122.4(5) . .
N6 C20 C21 121.1(5) . .
C19 C20 C21 116.4(4) . .
C22 C21 C20 120.2(5) . .
C22 C21 H21 119.9 . .
C20 C21 H21 119.9 . .
C21 C22 C17 122.9(5) . .
C21 C22 H22 118.6 . .
C17 C22 H22 118.6 . .
C24 C23 N6 114.1(6) . .
C24 C23 H23A 108.7 . .
N6 C23 H23A 108.7 . .
C24 C23 H23B 108.7 . .
N6 C23 H23B 108.7 . .
H23A C23 H23B 107.6 . .
C23 C24 H24A 109.5 . .
C23 C24 H24B 109.5 . .
H24A C24 H24B 109.5 . .
C23 C24 H24C 109.5 . .
H24A C24 H24C 109.5 . .
H24B C24 H24C 109.5 . .
C26 C25 N6 110.4(5) . .
C26 C25 H25A 109.6 . .
N6 C25 H25A 109.6 . .
C26 C25 H25B 109.6 . .
N6 C25 H25B 109.6 . .
H25A C25 H25B 108.1 . .
C25 C26 H26A 109.5 . .
C25 C26 H26B 109.5 . .
H26A C26 H26B 109.5 . .
C25 C26 H26C 109.5 . .
H26A C26 H26C 109.5 . .
H26B C26 H26C 109.5 . .
N7 C27 C28 175.2(6) . .
C15 C28 N8 119.6(5) . .
C15 C28 C27 118.5(5) . .
N8 C28 C27 121.9(5) . .
N8 C29 C30 124.6(5) . .
N8 C29 H29 117.7 . .
C30 C29 H29 117.7 . .
C31 C30 C35 116.9(4) . .
C31 C30 C29 121.3(6) . .
C35 C30 C29 121.8(5) . .
C32 C31 C30 122.1(6) . .
C32 C31 H31 119.0 . .
C30 C31 H31 119.0 . .
C31 C32 C33 121.8(5) . .
C31 C32 H32 119.1 . .
C33 C32 H32 119.1 . .
C32 C33 N9 123.7(5) . .
C32 C33 C34 117.6(5) . .
N9 C33 C34 118.7(6) . .
C35 C34 C33 119.9(5) . .
C35 C34 H34 120.0 . .
C33 C34 H34 120.0 . .
C34 C35 C30 121.6(5) . .
C34 C35 H35 119.2 . .
C30 C35 H35 119.2 . .
C37 C36 N9 102.8(7) . .
C37 C36 H36A 111.2 . .
N9 C36 H36A 111.2 . .
C37 C36 H36B 111.2 . .
N9 C36 H36B 111.2 . .
H36A C36 H36B 109.1 . .
C36 C37 H37A 109.5 . .
C36 C37 H37B 109.5 . .
H37A C37 H37B 109.5 . .
C36 C37 H37C 109.5 . .
H37A C37 H37C 109.5 . .
H37B C37 H37C 109.5 . .
C39 C38 N9 97.7(9) . .
C39 C38 H38A 112.2 . .
N9 C38 H38A 112.2 . .
C39 C38 H38B 112.2 . .
N9 C38 H38B 112.2 . .
H38A C38 H38B 109.8 . .
C38 C39 H39A 109.5 . .
C38 C39 H39B 109.5 . .
H39A C39 H39B 109.5 . .
C38 C39 H39C 109.5 . .
H39A C39 H39C 109.5 . .
H39B C39 H39C 109.5 . .

loop_
_geom_bond_atom_site_label_1
_geom_bond_atom_site_label_2
_geom_bond_distance
_geom_bond_site_symmetry_2
N1 C1 1.127(7) .
N2 C3 1.296(5) .
N2 C2 1.388(6) .
N3 C7 1.385(6) .
N3 C10 1.466(7) .
N3 C12 1.598(8) .
N4 C14 1.126(7) .
N5 C16 1.290(6) .
N5 C15 1.379(5) .
N6 C20 1.358(5) .
N6 C23 1.478(7) .
N6 C25 1.490(7) .
N7 C27 1.138(7) .
N8 C29 1.285(6) .
N8 C28 1.377(5) .
N9 C33 1.365(6) .
N9 C38 1.576(9) .
N9 C36 1.584(8) .
C1 C2 1.439(8) .
C2 C2 1.400(9) 2_765
C3 C4 1.433(6) .
C3 H3 0.9300 .
C4 C9 1.379(6) .
C4 C5 1.402(6) .
C5 C6 1.364(6) .
C5 H5 0.9300 .
C6 C7 1.378(7) .
C6 H6 0.9300 .
C7 C8 1.420(6) .
C8 C9 1.360(6) .
C8 H8 0.9300 .
C9 H9 0.9300 .
C10 C11 1.438(9) .
C10 H10A 0.9700 .
C10 H10B 0.9700 .
C11 H11A 0.9600 .
C11 H11B 0.9600 .
C11 H11C 0.9600 .
C12 C13 1.373(8) .
C12 H12A 0.9700 .
C12 H12B 0.9700 .
C13 H13A 0.9600 .
C13 H13B 0.9600 .
C13 H13C 0.9600 .
C14 C15 1.443(7) .
C15 C28 1.369(6) .
C16 C17 1.431(6) .
C16 H16 0.9300 .
C17 C22 1.385(6) .
C17 C18 1.396(6) .
C18 C19 1.370(6) .
C18 H18 0.9300 .
C19 C20 1.392(6) .
C19 H19 0.9300 .
C20 C21 1.416(7) .
C21 C22 1.373(5) .
C21 H21 0.9300 .
C22 H22 0.9300 .
C23 C24 1.421(8) .
C23 H23A 0.9700 .
C23 H23B 0.9700 .
C24 H24A 0.9600 .
C24 H24B 0.9600 .
C24 H24C 0.9600 .
C25 C26 1.475(7) .
C25 H25A 0.9700 .
C25 H25B 0.9700 .
C26 H26A 0.9600 .
C26 H26B 0.9600 .
C26 H26C 0.9600 .
C27 C28 1.431(8) .
C29 C30 1.427(6) .
C29 H29 0.9300 .
C30 C31 1.386(7) .
C30 C35 1.387(6) .
C31 C32 1.356(6) .
C31 H31 0.9300 .
C32 C33 1.364(7) .
C32 H32 0.9300 .
C33 C34 1.417(7) .
C34 C35 1.376(6) .
C34 H34 0.9300 .
C35 H35 0.9300 .
C36 C37 1.396(9) .
C36 H36A 0.9700 .
C36 H36B 0.9700 .
C37 H37A 0.9600 .
C37 H37B 0.9600 .
C37 H37C 0.9600 .
C38 C39 1.375(10) .
C38 H38A 0.9700 .
C38 H38B 0.9700 .
C39 H39A 0.9600 .
C39 H39B 0.9600 .
C39 H39C 0.9600 .

loop_
_geom_torsion_atom_site_label_1
_geom_torsion_atom_site_label_2
_geom_torsion_atom_site_label_3
_geom_torsion_atom_site_label_4
_geom_torsion
_geom_torsion_site_symmetry_4
C3 N2 C2 C2 -175.1(6) 2_765
C3 N2 C2 C1 9.9(8) .
C2 N2 C3 C4 -179.7(5) .
N2 C3 C4 C9 2.5(8) .
N2 C3 C4 C5 -176.1(5) .
C9 C4 C5 C6 0.0(8) .
C3 C4 C5 C6 178.7(5) .
C4 C5 C6 C7 -1.5(9) .
C5 C6 C7 N3 -175.5(5) .
C5 C6 C7 C8 3.1(9) .
C10 N3 C7 C6 5.8(10) .
C12 N3 C7 C6 173.7(6) .
C10 N3 C7 C8 -172.7(6) .
C12 N3 C7 C8 -4.8(9) .
C6 C7 C8 C9 -3.2(8) .
N3 C7 C8 C9 175.4(5) .
C7 C8 C9 C4 1.8(9) .
C5 C4 C9 C8 -0.1(8) .
C3 C4 C9 C8 -178.9(5) .
C7 N3 C10 C11 -88.5(8) .
C12 N3 C10 C11 102.7(8) .
C7 N3 C12 C13 87.3(8) .
C10 N3 C12 C13 -104.1(7) .
C16 N5 C15 C28 171.1(5) .
C16 N5 C15 C14 -7.5(7) .
C15 N5 C16 C17 179.3(4) .
N5 C16 C17 C22 -7.0(7) .
N5 C16 C17 C18 173.1(5) .
C22 C17 C18 C19 1.5(8) .
C16 C17 C18 C19 -178.6(5) .
C17 C18 C19 C20 -2.7(8) .
C23 N6 C20 C19 -12.0(8) .
C25 N6 C20 C19 165.1(5) .
C23 N6 C20 C21 167.1(5) .
C25 N6 C20 C21 -15.7(8) .
C18 C19 C20 N6 -178.7(5) .
C18 C19 C20 C21 2.1(8) .
N6 C20 C21 C22 -179.6(5) .
C19 C20 C21 C22 -0.4(7) .
C20 C21 C22 C17 -0.7(8) .
C18 C17 C22 C21 0.2(8) .
C16 C17 C22 C21 -179.7(5) .
C20 N6 C23 C24 89.6(7) .
C25 N6 C23 C24 -87.7(7) .
C20 N6 C25 C26 93.9(6) .
C23 N6 C25 C26 -88.8(6) .
N5 C15 C28 N8 -179.4(4) .
C14 C15 C28 N8 -0.7(7) .
N5 C15 C28 C27 -0.5(7) .
C14 C15 C28 C27 178.2(5) .
C29 N8 C28 C15 175.0(5) .
C29 N8 C28 C27 -3.9(8) .
C28 N8 C29 C30 -178.3(4) .
N8 C29 C30 C31 178.9(5) .
N8 C29 C30 C35 -1.7(8) .
C35 C30 C31 C32 -0.3(9) .
C29 C30 C31 C32 179.2(6) .
C30 C31 C32 C33 1.8(11) .
C31 C32 C33 N9 178.0(6) .
C31 C32 C33 C34 -1.4(11) .
C38 N9 C33 C32 -155.5(7) .
C36 N9 C33 C32 19.6(10) .
C38 N9 C33 C34 23.8(10) .
C36 N9 C33 C34 -161.1(6) .
C32 C33 C34 C35 -0.6(9) .
N9 C33 C34 C35 -180.0(6) .
C33 C34 C35 C30 2.2(9) .
C31 C30 C35 C34 -1.7(8) .
C29 C30 C35 C34 178.9(5) .
C33 N9 C36 C37 -98.4(8) .
C38 N9 C36 C37 76.9(8) .
C33 N9 C38 C39 -99.4(9) .
C36 N9 C38 C39 85.6(8) .
